data_8100948
loop_
_publ_author_name
'Ahmed, I. A.'
'Blachnik, R.'
'Reuter, H.'
'Eickmeier, H.'

_publ_section_title
;
Crystal structure of tris(ethyldimethylphenylammonium) nonabromodiantimonate
(III), [EtMe2PhN]3[Sb2Br9]
;
_journal_issue 2
_journal_name_full 'Zeitschrift f\"ur Kristallographie - New Crystal Structures'
_journal_page_first 207
_journal_page_last 208
_journal_volume 216
_journal_year 2001
_chemical_formula_structural '[EtMe2PhN]3[Sb2Br9]'
_chemical_formula_sum 'C30 H46 Br9 N3 Sb2'
_chemical_formula_weight 1411.39
_space_group_IT_number 14
_symmetry_cell_setting monoclinic
_symmetry_space_group_name_Hall '-P 2ybc'
_symmetry_space_group_name_H-M 'P 1 21/c 1'
_cell_angle_alpha 90.00
_cell_angle_beta 92.63(3)
_cell_angle_gamma 90.00
_cell_formula_units_Z 4
_cell_length_a 18.366(3)
_cell_length_b 13.2500(18)
_cell_length_c 18.237(7)
_cell_measurement_temperature 293(2)
_cell_volume 4433.3(19)
_diffrn_ambient_temperature 293(2)
_exptl_crystal_density_diffrn 2.115
_cod_original_sg_symbol_H-M 'P 21/c'
_cod_database_code 8100948

loop_
_symmetry_equiv_pos_as_xyz
'x, y, z'
'-x, y+1/2, -z+1/2'
'-x, -y, -z'
'x, -y-1/2, z-1/2'

loop_
_atom_site_label
_atom_site_type_symbol
_atom_site_fract_x
_atom_site_fract_y
_atom_site_fract_z
_atom_site_U_iso_or_equiv
_atom_site_adp_type
_atom_site_occupancy
_atom_site_symmetry_multiplicity
_atom_site_calc_flag
_atom_site_refinement_flags
_atom_site_disorder_assembly
_atom_site_disorder_group
Br1 Br 0.61744(10) 0.54992(15) 0.03414(9) 0.0711(5) Uani 1 4 d . . .
Br2 Br 0.53415(9) 0.34727(15) 0.15676(10) 0.0645(5) Uani 1 4 d . . .
Br3 Br 0.64171(9) 0.56300(14) 0.24582(9) 0.0632(5) Uani 1 4 d . . .
Br4 Br 0.72848(10) 0.28208(15) 0.02912(9) 0.0678(5) Uani 1 4 d . . .
Br5 Br 0.81620(9) 0.50455(14) 0.14012(9) 0.0623(5) Uani 1 4 d . . .
Br6 Br 0.73228(9) 0.27637(14) 0.24555(9) 0.0618(5) Uani 1 4 d . . .
Br7 Br 0.95632(9) 0.28084(14) 0.04275(9) 0.0635(5) Uani 1 4 d . . .
Br8 Br 0.85979(10) 0.07866(13) 0.14305(10) 0.0655(5) Uani 1 4 d . . .
Br9 Br 0.95290(9) 0.30041(14) 0.25188(9) 0.0605(5) Uani 1 4 d . . .
Sb1 Sb 0.66472(5) 0.43013(8) 0.14133(5) 0.0440(3) Uani 1 4 d . . .
Sb2 Sb 0.85227(5) 0.27758(8) 0.14145(5) 0.0439(3) Uani 1 4 d . . .
N11 N 0.8539(6) 1.0085(9) 0.3738(6) 0.048(3) Uani 1 4 d . . .
C11 C 0.7955(8) 0.9460(12) 0.3363(8) 0.051(4) Uani 1 4 d . . .
C12 C 0.8074(12) 0.8745(15) 0.2837(10) 0.078(5) Uani 1 4 d . . .
H12A H 0.8544 0.8622 0.2689 0.093 Uiso 1 4 calc R . .
C13 C 0.7485(14) 0.8201(16) 0.2523(11) 0.090(7) Uani 1 4 d . . .
H13A H 0.7555 0.7725 0.2157 0.107 Uiso 1 4 calc R . .
C14 C 0.6818(15) 0.8383(17) 0.2762(14) 0.098(7) Uani 1 4 d . . .
H14A H 0.6434 0.7984 0.2581 0.118 Uiso 1 4 calc R . .
C15 C 0.6671(11) 0.9118(18) 0.3253(15) 0.097(7) Uani 1 4 d . . .
H15A H 0.6194 0.9263 0.3367 0.116 Uiso 1 4 calc R . .
C16 C 0.7256(10) 0.9649(16) 0.3581(12) 0.080(6) Uani 1 4 d . . .
H16A H 0.7177 1.0125 0.3943 0.096 Uiso 1 4 calc R . .
C17 C 0.8366(10) 1.1163(12) 0.3666(10) 0.066(5) Uani 1 4 d . . .
H17A H 0.8358 1.1351 0.3157 0.099 Uiso 1 4 calc R . .
H17B H 0.8729 1.1552 0.3934 0.099 Uiso 1 4 calc R . .
H17C H 0.7897 1.1291 0.3858 0.099 Uiso 1 4 calc R . .
C18 C 0.9278(9) 0.9867(15) 0.3417(9) 0.067(5) Uani 1 4 d . . .
H18A H 0.9399 0.9163 0.3503 0.081 Uiso 1 4 calc R . .
H18B H 0.9236 0.9971 0.2891 0.081 Uiso 1 4 calc R . .
C19 C 0.8567(11) 0.9786(17) 0.4530(9) 0.083(6) Uani 1 4 d . . .
H19A H 0.8106 0.9926 0.4736 0.125 Uiso 1 4 calc R . .
H19B H 0.8943 1.0162 0.4791 0.125 Uiso 1 4 calc R . .
H19C H 0.8670 0.9077 0.4572 0.125 Uiso 1 4 calc R . .
C110 C 0.9893(11) 1.0507(19) 0.3730(13) 0.099(7) Uani 1 4 d . . .
H11A H 1.0337 1.0324 0.3506 0.148 Uiso 1 4 calc R . .
H11B H 0.9946 1.0401 0.4251 0.148 Uiso 1 4 calc R . .
H11C H 0.9787 1.1206 0.3634 0.148 Uiso 1 4 calc R . .
N21 N 0.4797(6) 0.8208(10) 0.0921(7) 0.053(3) Uani 1 4 d . . .
C21 C 0.5359(8) 0.8987(13) 0.1049(8) 0.054(4) Uani 1 4 d . . .
C22 C 0.6025(10) 0.8812(18) 0.0753(13) 0.097(8) Uani 1 4 d . . .
H22A H 0.6104 0.8242 0.0469 0.116 Uiso 1 4 calc R . .
C23 C 0.6562(9) 0.9499(14) 0.0890(11) 0.081(6) Uani 1 4 d . . .
H23A H 0.7027 0.9357 0.0735 0.097 Uiso 1 4 calc R . .
C24 C 0.6452(10) 1.0384(15) 0.1244(12) 0.086(6) Uani 1 4 d . . .
H24A H 0.6809 1.0882 0.1273 0.103 Uiso 1 4 calc R . .
C25 C 0.5813(13) 1.0513(15) 0.1546(11) 0.085(6) Uani 1 4 d . . .
H25A H 0.5745 1.1081 0.1834 0.102 Uiso 1 4 calc R . .
C26 C 0.5242(10) 0.9827(13) 0.1447(10) 0.066(5) Uani 1 4 d . . .
H26A H 0.4793 0.9943 0.1648 0.079 Uiso 1 4 calc R . .
C27 C 0.4041(10) 0.8579(18) 0.1066(13) 0.093(7) Uani 1 4 d . . .
H27A H 0.3920 0.9135 0.0746 0.139 Uiso 1 4 calc R . .
H27B H 0.4025 0.8795 0.1567 0.139 Uiso 1 4 calc R . .
H27C H 0.3697 0.8042 0.0977 0.139 Uiso 1 4 calc R . .
C28 C 0.4764(11) 0.7809(17) 0.0152(10) 0.083(6) Uani 1 4 d . . .
H28A H 0.4643 0.8348 -0.0184 0.124 Uiso 1 4 calc R . .
H28B H 0.4399 0.7292 0.0105 0.124 Uiso 1 4 calc R . .
H28C H 0.5229 0.7532 0.0041 0.124 Uiso 1 4 calc R . .
C29 C 0.4976(9) 0.7342(14) 0.1444(9) 0.068(5) Uani 1 4 d . . .
H29A H 0.4981 0.7602 0.1941 0.082 Uiso 1 4 calc R . .
H29B H 0.5466 0.7110 0.1356 0.082 Uiso 1 4 calc R . .
C210 C 0.4465(11) 0.6433(17) 0.1395(13) 0.095(7) Uani 1 4 d . . .
H21A H 0.4637 0.5924 0.1735 0.142 Uiso 1 4 calc R . .
H21B H 0.4453 0.6165 0.0906 0.142 Uiso 1 4 calc R . .
H21C H 0.3983 0.6639 0.1514 0.142 Uiso 1 4 calc R . .
N31 N 0.8585(11) 0.9755(16) 0.8997(9) 0.108(7) Uani 1 4 d . . .
C31 C 0.8328(11) 0.8940(14) 0.9474(10) 0.074(5) Uani 1 4 d . . .
C32 C 0.8725(10) 0.8676(14) 1.0093(8) 0.063(5) Uani 1 4 d . . .
H32 H 0.9167 0.8980 1.0229 0.076 Uiso 1 4 calc R . .
C33 C 0.8400(11) 0.7873(18) 1.0529(12) 0.083(7) Uani 1 4 d . . .
H33A H 0.8629 0.7671 1.0970 0.100 Uiso 1 4 calc R . .
C34 C 0.7782(17) 0.7436(19) 1.0295(13) 0.106(9) Uani 1 4 d . . .
H34A H 0.7597 0.6929 1.0586 0.127 Uiso 1 4 calc R . .
C35 C 0.7398(16) 0.7673(17) 0.9662(15) 0.109(9) Uani 1 4 d . . .
H35A H 0.6967 0.7343 0.9523 0.131 Uiso 1 4 calc R . .
C36 C 0.7682(11) 0.8431(15) 0.9236(11) 0.080(6) Uani 1 4 d . . .
H36A H 0.7447 0.8606 0.8792 0.096 Uiso 1 4 calc R . .
C37 C 0.7960(14) 1.0767(15) 0.9151(13) 0.105(8) Uani 1 4 d . . .
H37A H 0.7475 1.0559 0.9003 0.158 Uiso 1 4 calc R . .
H37B H 0.8092 1.1345 0.8869 0.158 Uiso 1 4 calc R . .
H37C H 0.7979 1.0939 0.9663 0.158 Uiso 1 4 calc R . .
C38 C 0.9322(14) 1.020(2) 0.9269(13) 0.140(13) Uani 1 4 d . . .
H38A H 0.9698 0.9705 0.9218 0.210 Uiso 1 4 calc R . .
H38B H 0.9299 1.0388 0.9776 0.210 Uiso 1 4 calc R . .
H38C H 0.9429 1.0785 0.8982 0.210 Uiso 1 4 calc R . .
C39 C 0.8478(16) 0.972(3) 0.8306(16) 0.161(17) Uani 1 4 d . . .
C310 C 0.9062(12) 0.8803(17) 0.8157(11) 0.088(7) Uani 1 4 d . . .
H31A H 0.9051 0.8650 0.7642 0.132 Uiso 1 4 calc R . .
H31B H 0.8929 0.8213 0.8426 0.132 Uiso 1 4 calc R . .
H31C H 0.9544 0.9012 0.8316 0.132 Uiso 1 4 calc R . .

loop_
_atom_site_aniso_label
_atom_site_aniso_U_11
_atom_site_aniso_U_22
_atom_site_aniso_U_33
_atom_site_aniso_U_23
_atom_site_aniso_U_13
_atom_site_aniso_U_12
Br1 0.0785(12) 0.0792(13) 0.0556(10) 0.0179(9) 0.0034(9) 0.0145(10)
Br2 0.0481(9) 0.0779(12) 0.0679(11) -0.0015(9) 0.0070(8) -0.0118(8)
Br3 0.0630(10) 0.0652(11) 0.0619(10) -0.0137(8) 0.0076(8) -0.0004(9)
Br4 0.0693(11) 0.0793(12) 0.0545(10) -0.0110(9) 0.0007(8) -0.0149(9)
Br5 0.0642(10) 0.0685(11) 0.0543(9) 0.0069(8) 0.0043(8) -0.0164(9)
Br6 0.0644(10) 0.0700(11) 0.0514(9) 0.0120(8) 0.0076(8) 0.0034(9)
Br7 0.0568(9) 0.0790(12) 0.0560(9) 0.0050(9) 0.0161(7) 0.0007(9)
Br8 0.0773(11) 0.0545(10) 0.0648(10) 0.0044(8) 0.0043(9) -0.0041(9)
Br9 0.0566(9) 0.0722(11) 0.0523(9) -0.0017(8) -0.0019(7) 0.0009(8)
Sb1 0.0396(5) 0.0512(6) 0.0413(5) 0.0005(5) 0.0044(4) 0.0015(5)
Sb2 0.0398(5) 0.0511(6) 0.0407(5) 0.0007(5) 0.0035(4) 0.0018(4)
N11 0.050(7) 0.049(7) 0.045(7) 0.006(6) 0.003(6) 0.006(6)
C11 0.049(9) 0.052(9) 0.052(9) 0.009(8) 0.004(7) 0.008(7)
C12 0.105(15) 0.075(13) 0.053(10) -0.013(10) 0.008(10) 0.011(12)
C13 0.126(19) 0.074(14) 0.067(13) -0.034(11) -0.004(13) -0.019(14)
C14 0.12(2) 0.061(14) 0.112(19) 0.013(13) -0.030(16) -0.022(14)
C15 0.061(12) 0.087(16) 0.14(2) -0.005(16) -0.009(13) 0.010(12)
C16 0.061(11) 0.083(14) 0.095(14) 0.011(12) -0.007(10) -0.010(10)
C17 0.068(11) 0.055(10) 0.075(12) 0.007(9) 0.003(9) 0.011(9)
C18 0.062(10) 0.083(13) 0.058(10) 0.002(9) 0.017(8) 0.012(10)
C19 0.090(13) 0.117(17) 0.042(9) 0.020(10) -0.015(9) -0.024(13)
C110 0.068(13) 0.121(19) 0.109(17) 0.001(15) 0.015(12) 0.009(13)
N21 0.042(7) 0.060(8) 0.058(8) -0.011(7) 0.004(6) -0.002(6)
C21 0.041(8) 0.068(11) 0.053(9) 0.002(8) 0.012(7) 0.019(8)
C22 0.052(11) 0.115(18) 0.120(18) -0.068(15) -0.022(11) -0.024(11)
C23 0.045(10) 0.080(13) 0.116(15) -0.026(12) -0.011(10) 0.060(10)
C24 0.060(11) 0.076(14) 0.123(17) 0.001(13) 0.032(12) -0.029(10)
C25 0.122(18) 0.058(12) 0.076(13) -0.010(10) 0.014(12) 0.019(13)
C26 0.065(11) 0.054(11) 0.079(12) -0.002(9) 0.018(9) 0.003(9)
C27 0.054(11) 0.104(16) 0.120(18) -0.021(14) 0.001(11) -0.006(12)
C28 0.088(13) 0.107(16) 0.052(10) -0.011(11) 0.000(9) -0.018(12)
C29 0.062(11) 0.090(13) 0.054(10) -0.013(10) 0.013(8) -0.013(10)
C210 0.088(14) 0.088(15) 0.109(17) -0.001(13) 0.000(13) -0.034(13)
N31 0.124(15) 0.132(17) 0.063(10) 0.032(11) -0.047(10) -0.069(13)
C31 0.096(14) 0.070(12) 0.055(11) 0.017(9) 0.003(10) -0.018(11)
C32 0.071(11) 0.077(12) 0.040(9) 0.024(9) 0.001(8) -0.001(9)
C33 0.054(11) 0.108(17) 0.088(14) 0.016(13) 0.004(10) 0.054(12)
C34 0.15(3) 0.098(18) 0.068(15) 0.032(13) 0.046(16) 0.061(18)
C35 0.15(2) 0.065(14) 0.12(2) -0.043(14) 0.058(19) -0.040(15)
C36 0.091(14) 0.071(13) 0.076(12) -0.011(11) 0.001(11) -0.029(11)
C37 0.16(2) 0.060(13) 0.102(17) 0.015(12) 0.021(15) 0.049(14)
C38 0.12(2) 0.20(3) 0.099(17) 0.046(19) -0.031(15) -0.11(2)
C39 0.14(2) 0.22(4) 0.11(2) 0.10(2) -0.076(19) -0.12(3)
C310 0.092(15) 0.092(15) 0.080(14) 0.042(12) 0.012(11) 0.025(13)

loop_
_geom_bond_atom_site_label_1
_geom_bond_atom_site_label_2
_geom_bond_distance
_geom_bond_site_symmetry_2
_geom_bond_publ_flag
Br1 Sb1 2.634(2) . ?
Br2 Sb1 2.6642(19) . ?
Br3 Sb1 2.643(2) . ?
Br4 Sb2 2.990(2) . ?
Br5 Sb1 2.9528(19) . ?
Br6 Sb2 2.974(2) . ?
Br6 Sb1 3.014(2) . ?
Br7 Sb2 2.685(2) . ?
Br8 Sb2 2.639(2) . ?
Br9 Sb2 2.687(2) . ?
N11 C17 1.47(2) . ?
N11 C11 1.49(2) . ?
N11 C19 1.50(2) . ?
N11 C18 1.531(19) . ?
C11 C12 1.37(2) . ?
C11 C16 1.38(2) . ?
C12 C13 1.40(3) . ?
C13 C14 1.34(3) . ?
C14 C15 1.36(3) . ?
C15 C16 1.40(3) . ?
C18 C110 1.50(3) . ?
N21 C21 1.47(2) . ?
N21 C28 1.50(2) . ?
N21 C27 1.51(2) . ?
N21 C29 1.52(2) . ?
C21 C26 1.35(2) . ?
C21 C22 1.38(2) . ?
C22 C23 1.36(3) . ?
C23 C24 1.36(3) . ?
C24 C25 1.33(3) . ?
C25 C26 1.39(3) . ?
C29 C210 1.53(3) . ?
N31 C39 1.27(3) . ?
N31 C31 1.48(2) . ?
N31 C38 1.54(3) . ?
N31 C37 1.80(3) . ?
C31 C32 1.36(2) . ?
C31 C36 1.42(3) . ?
C32 C33 1.47(3) . ?
C33 C34 1.33(3) . ?
C34 C35 1.36(4) . ?
C35 C36 1.39(3) . ?
C39 C310 1.65(5) . ?
